data_1517087
loop_
_publ_author_name
'Jones, Ian W.'
'Monguchi, Yasunari'
'Dawson, Alice'
'Carducci, Michael D.'
'Mash, Eugene A.'

_publ_section_title
;
 Synthesis of 1,10-dimethylbicyclo[8.8.8]hexacosane and
 1,10-dihydroxybicyclo[8.8.8]hexacosane.
;
_journal_issue 14
_journal_name_full 'Organic letters'
_journal_page_first 2841
_journal_page_last 2843
_journal_paper_doi 10.1021/ol050714k
_journal_volume 7
_journal_year 2005
_chemical_formula_moiety 'C28 H54'
_chemical_formula_sum 'C28 H54'
_chemical_formula_weight 390.71
_chemical_name_common 1
_chemical_name_systematic
; 
1,10 dimethyl bicyclo[8.8.8]hexacosane
;
_space_group_IT_number 14
_symmetry_cell_setting monoclinic
_symmetry_space_group_name_Hall '-P 2ybc'
_symmetry_space_group_name_H-M 'P 1 21/c 1'
_atom_sites_solution_hydrogens geom
_atom_sites_solution_primary direct
_atom_sites_solution_secondary difmap
_audit_creation_method SHELXL-97
_cell_angle_alpha 90.00
_cell_angle_beta 116.417(5)
_cell_angle_gamma 90.00
_cell_formula_units_Z 4
_cell_length_a 10.639(3)
_cell_length_b 27.103(8)
_cell_length_c 10.096(3)
_cell_measurement_reflns_used 1222
_cell_measurement_temperature 173(2)
_cell_measurement_theta_max 17.11
_cell_measurement_theta_min 2.14
_cell_volume 2607.2(13)
_computing_cell_refinement 'Bruker SMART'
_computing_data_collection 'Bruker SMART'
_computing_data_reduction 'Bruker SAINT'
_computing_molecular_graphics 'Bruker SHELXTL'
_computing_publication_material 'Bruker SHELXTL'
_computing_structure_refinement 'SHELXL-97 (Sheldrick, 1997)'
_computing_structure_solution 'SHELXS-97 (Sheldrick, 1990)'
_diffrn_ambient_temperature 173(2)
_diffrn_measured_fraction_theta_full 1.000
_diffrn_measured_fraction_theta_max 1.000
_diffrn_measurement_device_type 'CCD area detector'
_diffrn_measurement_method 'phi and omega scans'
_diffrn_measurement_specimen_support 'glass fiber'
_diffrn_radiation_monochromator graphite
_diffrn_radiation_source 'fine-focus sealed tube'
_diffrn_radiation_type MoK\a
_diffrn_radiation_wavelength 0.71073
_diffrn_reflns_av_R_equivalents 0.1882
_diffrn_reflns_av_sigmaI/netI 0.1407
_diffrn_reflns_limit_h_max 11
_diffrn_reflns_limit_h_min -11
_diffrn_reflns_limit_k_max 30
_diffrn_reflns_limit_k_min -30
_diffrn_reflns_limit_l_max 11
_diffrn_reflns_limit_l_min -11
_diffrn_reflns_number 21884
_diffrn_reflns_theta_full 23.26
_diffrn_reflns_theta_max 23.26
_diffrn_reflns_theta_min 1.50
_diffrn_standards_decay_% -0.08
_diffrn_standards_interval_time 662
_diffrn_standards_number 24
_exptl_absorpt_coefficient_mu 0.055
_exptl_absorpt_correction_T_max 0.9962
_exptl_absorpt_correction_T_min 0.9427
_exptl_absorpt_correction_type multi-scan
_exptl_absorpt_process_details 'Sheldrick (2004) SADABS'
_exptl_crystal_colour colorless
_exptl_crystal_density_diffrn 0.995
_exptl_crystal_density_method 'not measured'
_exptl_crystal_description prism
_exptl_crystal_F_000 888
_exptl_crystal_size_max 0.34
_exptl_crystal_size_mid 0.21
_exptl_crystal_size_min 0.07
_refine_diff_density_max 0.373
_refine_diff_density_min -0.195
_refine_diff_density_rms 0.050
_refine_ls_extinction_method none
_refine_ls_goodness_of_fit_ref 1.007
_refine_ls_hydrogen_treatment constr
_refine_ls_matrix_type full
_refine_ls_number_parameters 253
_refine_ls_number_reflns 3746
_refine_ls_number_restraints 0
_refine_ls_restrained_S_all 1.007
_refine_ls_R_factor_all 0.1754
_refine_ls_R_factor_gt 0.0688
_refine_ls_shift/su_max 0.001
_refine_ls_shift/su_mean 0.000
_refine_ls_structure_factor_coef Fsqd
_refine_ls_weighting_details 'calc w=1/[\s^2^(Fo^2^)+(0.0771P)^2^+0.6927P] where P=(Fo^2^+2Fc^2^)/3'
_refine_ls_weighting_scheme calc
_refine_ls_wR_factor_gt 0.1433
_refine_ls_wR_factor_ref 0.1856
_reflns_number_gt 1785
_reflns_number_total 3746
_reflns_threshold_expression I>2sigma(I)
_cod_data_source_file ol050714ksi20050401_073639.cif
_cod_data_source_block 1
_cod_depositor_comments
;
The following automatic conversions were performed:

'_symmetry_cell_setting' value 'Monoclinic' changed to 'monoclinic'
according to
/usr/data/users/saulius/automatic-downloads/retrospective/ACS/lib/dictionaries/cif_core.dic
dictionary named 'cif_core.dic' version 2.4.2 from 2011-04-26.

Automatic conversion script
Id: cif_fix_values 2281 2013-09-26 08:29:07Z andrius 
;
_cod_original_cell_volume 2607.3(14)
_cod_original_sg_symbol_H-M 'P 21/c'
_cod_database_code 1517087

loop_
_symmetry_equiv_pos_as_xyz
'x, y, z'
'-x, y+1/2, -z+1/2'
'-x, -y, -z'
'x, -y-1/2, z-1/2'

loop_
_atom_site_label
_atom_site_type_symbol
_atom_site_fract_x
_atom_site_fract_y
_atom_site_fract_z
_atom_site_U_iso_or_equiv
_atom_site_adp_type
_atom_site_occupancy
_atom_site_symmetry_multiplicity
_atom_site_calc_flag
_atom_site_refinement_flags
C1 C 0.2963(4) 0.18394(17) 0.5238(5) 0.0432(13) Uani 1 1 d .
H1A H 0.3072 0.2080 0.6005 0.065 Uiso 1 1 calc R
H1B H 0.3276 0.1986 0.4548 0.065 Uiso 1 1 calc R
H1C H 0.3530 0.1547 0.5698 0.065 Uiso 1 1 calc R
C2 C 0.1412(4) 0.16906(15) 0.4395(4) 0.0270(11) Uani 1 1 d .
C3 C 0.0512(5) 0.21484(14) 0.3602(5) 0.0338(12) Uani 1 1 d .
H3A H 0.0789 0.2257 0.2833 0.041 Uiso 1 1 calc R
H3B H -0.0482 0.2044 0.3090 0.041 Uiso 1 1 calc R
C4 C 0.0609(4) 0.25933(15) 0.4576(5) 0.0373(12) Uani 1 1 d .
H4A H 0.0514 0.2478 0.5458 0.045 Uiso 1 1 calc R
H4B H 0.1548 0.2746 0.4922 0.045 Uiso 1 1 calc R
C5 C -0.0509(5) 0.29834(16) 0.3781(5) 0.0418(13) Uani 1 1 d .
H5A H -0.0372 0.3110 0.2935 0.050 Uiso 1 1 calc R
H5B H -0.0359 0.3262 0.4469 0.050 Uiso 1 1 calc R
C6 C -0.2026(4) 0.28104(15) 0.3205(5) 0.0376(12) Uani 1 1 d .
H6A H -0.2654 0.3089 0.2687 0.045 Uiso 1 1 calc R
H6B H -0.2196 0.2546 0.2468 0.045 Uiso 1 1 calc R
C7 C -0.2423(5) 0.26181(16) 0.4381(5) 0.0372(12) Uani 1 1 d .
H7A H -0.1668 0.2397 0.5053 0.045 Uiso 1 1 calc R
H7B H -0.2480 0.2901 0.4974 0.045 Uiso 1 1 calc R
C8 C -0.3800(5) 0.23402(16) 0.3778(5) 0.0426(13) Uani 1 1 d .
H8A H -0.4528 0.2535 0.2972 0.051 Uiso 1 1 calc R
H8B H -0.4098 0.2301 0.4572 0.051 Uiso 1 1 calc R
C9 C -0.3688(5) 0.18265(16) 0.3181(5) 0.0450(13) Uani 1 1 d .
H9A H -0.3414 0.1870 0.2370 0.054 Uiso 1 1 calc R
H9B H -0.2927 0.1641 0.3981 0.054 Uiso 1 1 calc R
C10 C -0.5005(5) 0.15226(15) 0.2614(5) 0.0386(12) Uani 1 1 d .
H10A H -0.5776 0.1718 0.1858 0.046 Uiso 1 1 calc R
H10B H -0.5246 0.1465 0.3442 0.046 Uiso 1 1 calc R
C11 C -0.4953(4) 0.10267(15) 0.1942(5) 0.0314(11) Uani 1 1 d .
C12 C -0.3775(4) 0.06985(15) 0.3030(4) 0.0271(11) Uani 1 1 d .
H12A H -0.2869 0.0847 0.3192 0.033 Uiso 1 1 calc R
H12B H -0.3842 0.0374 0.2552 0.033 Uiso 1 1 calc R
C13 C -0.3732(4) 0.06070(15) 0.4551(4) 0.0317(11) Uani 1 1 d .
H13A H -0.3480 0.0918 0.5122 0.038 Uiso 1 1 calc R
H13B H -0.4680 0.0510 0.4411 0.038 Uiso 1 1 calc R
C14 C -0.2693(4) 0.02096(15) 0.5434(4) 0.0301(11) Uani 1 1 d .
H14A H -0.2978 -0.0104 0.4875 0.036 Uiso 1 1 calc R
H14B H -0.2756 0.0161 0.6375 0.036 Uiso 1 1 calc R
C15 C -0.1160(4) 0.03126(15) 0.5795(4) 0.0292(11) Uani 1 1 d .
H15A H -0.1097 0.0379 0.4862 0.035 Uiso 1 1 calc R
H15B H -0.0597 0.0014 0.6247 0.035 Uiso 1 1 calc R
C16 C -0.0527(4) 0.07491(15) 0.6846(4) 0.0304(11) Uani 1 1 d .
H16A H -0.0687 0.0699 0.7731 0.036 Uiso 1 1 calc R
H16B H -0.1028 0.1054 0.6347 0.036 Uiso 1 1 calc R
C17 C 0.1046(4) 0.08233(16) 0.7348(4) 0.0346(12) Uani 1 1 d .
H17A H 0.1387 0.1079 0.8131 0.041 Uiso 1 1 calc R
H17B H 0.1536 0.0512 0.7796 0.041 Uiso 1 1 calc R
C18 C 0.1465(4) 0.09759(15) 0.6139(4) 0.0321(11) Uani 1 1 d .
H18A H 0.2501 0.0990 0.6567 0.038 Uiso 1 1 calc R
H18B H 0.1136 0.0721 0.5354 0.038 Uiso 1 1 calc R
C19 C 0.0867(4) 0.14707(14) 0.5454(4) 0.0269(11) Uani 1 1 d .
H19A H 0.1065 0.1710 0.6264 0.032 Uiso 1 1 calc R
H19B H -0.0165 0.1438 0.4904 0.032 Uiso 1 1 calc R
C20 C 0.1300(4) 0.13114(15) 0.3195(4) 0.0266(11) Uani 1 1 d .
H20A H 0.1626 0.1472 0.2523 0.032 Uiso 1 1 calc R
H20B H 0.1948 0.1035 0.3688 0.032 Uiso 1 1 calc R
C21 C -0.0159(4) 0.10991(15) 0.2263(4) 0.0274(11) Uani 1 1 d .
H21A H -0.0816 0.1374 0.1773 0.033 Uiso 1 1 calc R
H21B H -0.0484 0.0930 0.2924 0.033 Uiso 1 1 calc R
C22 C -0.0210(4) 0.07342(14) 0.1081(4) 0.0246(10) Uani 1 1 d .
H22A H 0.0445 0.0459 0.1568 0.029 Uiso 1 1 calc R
H22B H 0.0110 0.0903 0.0415 0.029 Uiso 1 1 calc R
C23 C -0.1684(4) 0.05252(14) 0.0160(4) 0.0271(11) Uani 1 1 d .
H23A H -0.1616 0.0241 -0.0420 0.032 Uiso 1 1 calc R
H23B H -0.2057 0.0402 0.0838 0.032 Uiso 1 1 calc R
C24 C -0.2714(4) 0.08965(14) -0.0894(4) 0.0268(11) Uani 1 1 d .
H24A H -0.2588 0.1214 -0.0363 0.032 Uiso 1 1 calc R
H24B H -0.2470 0.0953 -0.1721 0.032 Uiso 1 1 calc R
C25 C -0.4247(4) 0.07533(16) -0.1536(4) 0.0315(11) Uani 1 1 d .
H25A H -0.4389 0.0449 -0.2129 0.038 Uiso 1 1 calc R
H25B H -0.4813 0.1018 -0.2216 0.038 Uiso 1 1 calc R
C26 C -0.4801(4) 0.06638(15) -0.0389(4) 0.0321(11) Uani 1 1 d .
H26A H -0.5792 0.0556 -0.0909 0.039 Uiso 1 1 calc R
H26B H -0.4257 0.0392 0.0274 0.039 Uiso 1 1 calc R
C27 C -0.4716(4) 0.11126(15) 0.0545(4) 0.0315(11) Uani 1 1 d .
H27A H -0.5420 0.1355 -0.0094 0.038 Uiso 1 1 calc R
H27B H -0.3780 0.1264 0.0867 0.038 Uiso 1 1 calc R
C28 C -0.6389(4) 0.07757(17) 0.1482(5) 0.0394(12) Uani 1 1 d .
H28A H -0.6395 0.0454 0.1036 0.059 Uiso 1 1 calc R
H28B H -0.7132 0.0984 0.0761 0.059 Uiso 1 1 calc R
H28C H -0.6553 0.0730 0.2355 0.059 Uiso 1 1 calc R

loop_
_atom_site_aniso_label
_atom_site_aniso_U_11
_atom_site_aniso_U_22
_atom_site_aniso_U_33
_atom_site_aniso_U_23
_atom_site_aniso_U_13
_atom_site_aniso_U_12
C1 0.034(3) 0.059(4) 0.029(3) -0.009(2) 0.007(2) -0.010(2)
C2 0.026(3) 0.032(3) 0.023(3) 0.000(2) 0.010(2) -0.004(2)
C3 0.045(3) 0.033(3) 0.025(3) 0.001(2) 0.017(2) 0.002(2)
C4 0.048(3) 0.031(3) 0.034(3) -0.006(2) 0.019(3) -0.004(2)
C5 0.067(4) 0.029(3) 0.036(3) -0.002(2) 0.029(3) 0.000(3)
C6 0.050(3) 0.028(3) 0.029(3) 0.004(2) 0.013(2) 0.011(2)
C7 0.058(3) 0.029(3) 0.025(3) -0.005(2) 0.018(3) 0.001(2)
C8 0.053(3) 0.044(3) 0.033(3) -0.007(2) 0.022(3) -0.006(3)
C9 0.046(3) 0.042(3) 0.045(3) -0.014(3) 0.019(3) 0.000(2)
C10 0.043(3) 0.040(3) 0.036(3) 0.001(2) 0.021(3) 0.002(2)
C11 0.033(3) 0.035(3) 0.029(3) -0.001(2) 0.017(2) 0.006(2)
C12 0.026(2) 0.033(3) 0.022(3) -0.004(2) 0.010(2) -0.001(2)
C13 0.030(3) 0.041(3) 0.022(3) 0.001(2) 0.009(2) -0.007(2)
C14 0.032(3) 0.033(3) 0.025(3) 0.003(2) 0.012(2) -0.002(2)
C15 0.036(3) 0.028(3) 0.026(3) 0.008(2) 0.016(2) 0.010(2)
C16 0.038(3) 0.036(3) 0.016(2) 0.002(2) 0.011(2) 0.002(2)
C17 0.034(3) 0.044(3) 0.018(3) 0.005(2) 0.004(2) 0.001(2)
C18 0.025(2) 0.043(3) 0.024(3) 0.002(2) 0.007(2) 0.001(2)
C19 0.026(2) 0.033(3) 0.014(2) -0.004(2) 0.002(2) 0.000(2)
C20 0.026(2) 0.036(3) 0.018(2) 0.002(2) 0.010(2) 0.001(2)
C21 0.027(2) 0.039(3) 0.016(2) -0.004(2) 0.010(2) 0.001(2)
C22 0.032(3) 0.022(2) 0.022(2) -0.001(2) 0.014(2) 0.005(2)
C23 0.027(2) 0.029(3) 0.022(2) -0.007(2) 0.008(2) 0.000(2)
C24 0.032(3) 0.028(3) 0.018(3) -0.002(2) 0.009(2) 0.003(2)
C25 0.032(3) 0.040(3) 0.019(3) -0.002(2) 0.009(2) -0.003(2)
C26 0.021(2) 0.038(3) 0.032(3) -0.002(2) 0.006(2) -0.001(2)
C27 0.035(3) 0.034(3) 0.029(3) 0.008(2) 0.017(2) 0.010(2)
C28 0.026(3) 0.059(3) 0.030(3) -0.001(2) 0.009(2) -0.003(2)

loop_
_atom_type_symbol
_atom_type_description
_atom_type_scat_dispersion_real
_atom_type_scat_dispersion_imag
_atom_type_scat_source
C C 0.0033 0.0016 'International Tables Vol C Tables 4.2.6.8 and 6.1.1.4'
H H 0.0000 0.0000 'International Tables Vol C Tables 4.2.6.8 and 6.1.1.4'

loop_
_geom_angle_atom_site_label_1
_geom_angle_atom_site_label_2
_geom_angle_atom_site_label_3
_geom_angle
C2 C1 H1A 109.5
C2 C1 H1B 109.5
H1A C1 H1B 109.5
C2 C1 H1C 109.5
H1A C1 H1C 109.5
H1B C1 H1C 109.5
C1 C2 C19 111.0(3)
C1 C2 C20 107.3(3)
C19 C2 C20 111.3(3)
C1 C2 C3 109.8(3)
C19 C2 C3 109.3(3)
C20 C2 C3 108.1(3)
C4 C3 C2 116.6(3)
C4 C3 H3A 108.1
C2 C3 H3A 108.1
C4 C3 H3B 108.1
C2 C3 H3B 108.1
H3A C3 H3B 107.3
C5 C4 C3 113.2(4)
C5 C4 H4A 108.9
C3 C4 H4A 108.9
C5 C4 H4B 108.9
C3 C4 H4B 108.9
H4A C4 H4B 107.7
C4 C5 C6 115.6(4)
C4 C5 H5A 108.4
C6 C5 H5A 108.4
C4 C5 H5B 108.4
C6 C5 H5B 108.4
H5A C5 H5B 107.4
C7 C6 C5 115.0(4)
C7 C6 H6A 108.5
C5 C6 H6A 108.5
C7 C6 H6B 108.5
C5 C6 H6B 108.5
H6A C6 H6B 107.5
C8 C7 C6 114.4(4)
C8 C7 H7A 108.7
C6 C7 H7A 108.7
C8 C7 H7B 108.7
C6 C7 H7B 108.7
H7A C7 H7B 107.6
C7 C8 C9 112.1(4)
C7 C8 H8A 109.2
C9 C8 H8A 109.2
C7 C8 H8B 109.2
C9 C8 H8B 109.2
H8A C8 H8B 107.9
C10 C9 C8 115.0(4)
C10 C9 H9A 108.5
C8 C9 H9A 108.5
C10 C9 H9B 108.5
C8 C9 H9B 108.5
H9A C9 H9B 107.5
C9 C10 C11 116.3(4)
C9 C10 H10A 108.2
C11 C10 H10A 108.2
C9 C10 H10B 108.2
C11 C10 H10B 108.2
H10A C10 H10B 107.4
C10 C11 C12 112.0(4)
C10 C11 C28 107.3(3)
C12 C11 C28 110.1(3)
C10 C11 C27 109.0(3)
C12 C11 C27 109.1(3)
C28 C11 C27 109.3(3)
C11 C12 C13 117.5(3)
C11 C12 H12A 107.9
C13 C12 H12A 107.9
C11 C12 H12B 107.9
C13 C12 H12B 107.9
H12A C12 H12B 107.2
C14 C13 C12 113.1(3)
C14 C13 H13A 109.0
C12 C13 H13A 109.0
C14 C13 H13B 109.0
C12 C13 H13B 109.0
H13A C13 H13B 107.8
C13 C14 C15 115.5(3)
C13 C14 H14A 108.4
C15 C14 H14A 108.4
C13 C14 H14B 108.4
C15 C14 H14B 108.4
H14A C14 H14B 107.5
C14 C15 C16 113.5(3)
C14 C15 H15A 108.9
C16 C15 H15A 108.9
C14 C15 H15B 108.9
C16 C15 H15B 108.9
H15A C15 H15B 107.7
C15 C16 C17 114.2(3)
C15 C16 H16A 108.7
C17 C16 H16A 108.7
C15 C16 H16B 108.7
C17 C16 H16B 108.7
H16A C16 H16B 107.6
C18 C17 C16 115.8(3)
C18 C17 H17A 108.3
C16 C17 H17A 108.3
C18 C17 H17B 108.3
C16 C17 H17B 108.3
H17A C17 H17B 107.4
C19 C18 C17 113.1(3)
C19 C18 H18A 109.0
C17 C18 H18A 109.0
C19 C18 H18B 109.0
C17 C18 H18B 109.0
H18A C18 H18B 107.8
C18 C19 C2 116.6(3)
C18 C19 H19A 108.1
C2 C19 H19A 108.1
C18 C19 H19B 108.1
C2 C19 H19B 108.1
H19A C19 H19B 107.3
C21 C20 C2 115.8(3)
C21 C20 H20A 108.3
C2 C20 H20A 108.3
C21 C20 H20B 108.3
C2 C20 H20B 108.3
H20A C20 H20B 107.4
C20 C21 C22 113.5(3)
C20 C21 H21A 108.9
C22 C21 H21A 108.9
C20 C21 H21B 108.9
C22 C21 H21B 108.9
H21A C21 H21B 107.7
C21 C22 C23 112.6(3)
C21 C22 H22A 109.1
C23 C22 H22A 109.1
C21 C22 H22B 109.1
C23 C22 H22B 109.1
H22A C22 H22B 107.8
C24 C23 C22 113.9(3)
C24 C23 H23A 108.8
C22 C23 H23A 108.8
C24 C23 H23B 108.8
C22 C23 H23B 108.8
H23A C23 H23B 107.7
C25 C24 C23 115.7(3)
C25 C24 H24A 108.3
C23 C24 H24A 108.3
C25 C24 H24B 108.3
C23 C24 H24B 108.3
H24A C24 H24B 107.4
C24 C25 C26 114.8(3)
C24 C25 H25A 108.6
C26 C25 H25A 108.6
C24 C25 H25B 108.6
C26 C25 H25B 108.6
H25A C25 H25B 107.5
C27 C26 C25 113.9(3)
C27 C26 H26A 108.8
C25 C26 H26A 108.8
C27 C26 H26B 108.8
C25 C26 H26B 108.8
H26A C26 H26B 107.7
C26 C27 C11 117.0(3)
C26 C27 H27A 108.0
C11 C27 H27A 108.0
C26 C27 H27B 108.0
C11 C27 H27B 108.0
H27A C27 H27B 107.3
C11 C28 H28A 109.5
C11 C28 H28B 109.5
H28A C28 H28B 109.5
C11 C28 H28C 109.5
H28A C28 H28C 109.5
H28B C28 H28C 109.5

loop_
_geom_bond_atom_site_label_1
_geom_bond_atom_site_label_2
_geom_bond_distance
C1 C2 1.536(5)
C1 H1A 0.9800
C1 H1B 0.9800
C1 H1C 0.9800
C2 C19 1.544(5)
C2 C20 1.552(5)
C2 C3 1.554(5)
C3 C4 1.530(5)
C3 H3A 0.9900
C3 H3B 0.9900
C4 C5 1.525(5)
C4 H4A 0.9900
C4 H4B 0.9900
C5 C6 1.526(6)
C5 H5A 0.9900
C5 H5B 0.9900
C6 C7 1.519(5)
C6 H6A 0.9900
C6 H6B 0.9900
C7 C8 1.513(5)
C7 H7A 0.9900
C7 H7B 0.9900
C8 C9 1.543(6)
C8 H8A 0.9900
C8 H8B 0.9900
C9 C10 1.502(6)
C9 H9A 0.9900
C9 H9B 0.9900
C10 C11 1.517(5)
C10 H10A 0.9900
C10 H10B 0.9900
C11 C12 1.531(5)
C11 C28 1.544(5)
C11 C27 1.557(5)
C12 C13 1.535(5)
C12 H12A 0.9900
C12 H12B 0.9900
C13 C14 1.517(5)
C13 H13A 0.9900
C13 H13B 0.9900
C14 C15 1.530(5)
C14 H14A 0.9900
C14 H14B 0.9900
C15 C16 1.531(5)
C15 H15A 0.9900
C15 H15B 0.9900
C16 C17 1.531(5)
C16 H16A 0.9900
C16 H16B 0.9900
C17 C18 1.531(5)
C17 H17A 0.9900
C17 H17B 0.9900
C18 C19 1.513(5)
C18 H18A 0.9900
C18 H18B 0.9900
C19 H19A 0.9900
C19 H19B 0.9900
C20 C21 1.525(5)
C20 H20A 0.9900
C20 H20B 0.9900
C21 C22 1.532(5)
C21 H21A 0.9900
C21 H21B 0.9900
C22 C23 1.532(5)
C22 H22A 0.9900
C22 H22B 0.9900
C23 C24 1.519(5)
C23 H23A 0.9900
C23 H23B 0.9900
C24 C25 1.513(5)
C24 H24A 0.9900
C24 H24B 0.9900
C25 C26 1.535(5)
C25 H25A 0.9900
C25 H25B 0.9900
C26 C27 1.517(5)
C26 H26A 0.9900
C26 H26B 0.9900
C27 H27A 0.9900
C27 H27B 0.9900
C28 H28A 0.9800
C28 H28B 0.9800
C28 H28C 0.9800

loop_
_geom_torsion_atom_site_label_1
_geom_torsion_atom_site_label_2
_geom_torsion_atom_site_label_3
_geom_torsion_atom_site_label_4
_geom_torsion
C1 C2 C3 C4 -56.5(5)
C19 C2 C3 C4 65.5(5)
C20 C2 C3 C4 -173.3(3)
C2 C3 C4 C5 -168.5(4)
C3 C4 C5 C6 60.0(5)
C4 C5 C6 C7 60.0(5)
C5 C6 C7 C8 -166.4(4)
C6 C7 C8 C9 72.9(5)
C7 C8 C9 C10 177.9(4)
C8 C9 C10 C11 176.8(4)
C9 C10 C11 C12 57.4(5)
C9 C10 C11 C28 178.4(4)
C9 C10 C11 C27 -63.4(5)
C10 C11 C12 C13 53.7(5)
C28 C11 C12 C13 -65.6(5)
C27 C11 C12 C13 174.5(3)
C11 C12 C13 C14 169.9(3)
C12 C13 C14 C15 60.7(5)
C13 C14 C15 C16 66.3(5)
C14 C15 C16 C17 173.8(3)
C15 C16 C17 C18 66.5(5)
C16 C17 C18 C19 62.7(5)
C17 C18 C19 C2 171.1(3)
C1 C2 C19 C18 -68.2(4)
C20 C2 C19 C18 51.2(4)
C3 C2 C19 C18 170.5(3)
C1 C2 C20 C21 177.7(3)
C19 C2 C20 C21 56.1(5)
C3 C2 C20 C21 -63.9(4)
C2 C20 C21 C22 179.0(3)
C20 C21 C22 C23 179.9(3)
C21 C22 C23 C24 71.1(4)
C22 C23 C24 C25 -165.1(3)
C23 C24 C25 C26 59.4(5)
C24 C25 C26 C27 61.4(5)
C25 C26 C27 C11 -167.3(3)
C10 C11 C27 C26 -173.1(3)
C12 C11 C27 C26 64.3(5)
C28 C11 C27 C26 -56.2(5)
